data_9000143
loop_
_publ_author_name
'Prewitt, C. T.'
'Burnham, C. W.'

_publ_section_title
;
 The crystal structure of jadeite, NaAlSi2O6
;
_journal_name_full 'American Mineralogist'
_journal_page_first 956
_journal_page_last 975
_journal_volume 51
_journal_year 1966
_chemical_formula_sum 'Al Na O6 Si2'
_chemical_name_mineral Jadeite
_space_group_IT_number 15
_symmetry_space_group_name_Hall '-C 2yc'
_symmetry_space_group_name_H-M 'C 1 2/c 1'
_cell_angle_alpha 90
_cell_angle_beta 107.58
_cell_angle_gamma 90
_cell_length_a 9.418
_cell_length_b 8.562
_cell_length_c 5.219
_cell_formula_units_Z 4
_cell_volume 401.189
_database_code_amcsd 0000147
_exptl_crystal_density_diffrn 3.347
_cod_original_formula_sum 'Na Al Si2 O6'
_cod_database_code 9000143

loop_
_space_group_symop_operation_xyz
x,y,z
1/2+x,1/2+y,z
x,-y,1/2+z
1/2+x,1/2-y,1/2+z
-x,y,1/2-z
1/2-x,1/2+y,1/2-z
-x,-y,-z
1/2-x,1/2-y,-z

loop_
_atom_site_aniso_label
_atom_site_aniso_U_11
_atom_site_aniso_U_22
_atom_site_aniso_U_33
_atom_site_aniso_U_12
_atom_site_aniso_U_13
_atom_site_aniso_U_23
Na 0.01429 0.00966 0.00928 0.00000 -0.00045 0.00000
Al 0.00531 0.00557 0.00439 0.00000 0.00113 0.00000
Si 0.00449 0.00631 0.00451 0.00000 0.00136 -0.00022
O1 0.00163 0.00743 0.00401 -0.00156 0.00000 -0.00151
O2 0.00408 0.00743 0.00589 -0.00156 0.00000 0.00043
O3 0.00531 0.00817 0.00514 -0.00117 0.00204 0.00000

loop_
_atom_site_label
_atom_site_fract_x
_atom_site_fract_y
_atom_site_fract_z
Na 0.00000 0.30090 0.25000
Al 0.00000 0.09400 0.75000
Si 0.29060 0.09340 0.22770
O1 0.10900 0.07630 0.12750
O2 0.36080 0.26300 0.29290
O3 0.35330 0.00700 0.00580

loop_
_cod_related_entry_id
_cod_related_entry_database
_cod_related_entry_code
1 AMCSD 0000147
